data_4502797
loop_
_publ_author_name
'Bhattacharya, Suman'
'Saha, Binoy K.'

_publ_section_title
;
 Isostructurality in the Guest Free Forms and in the Clathrates of
 1,3,5-Triethyl-2,4,6-tris(4-halophenoxy)methylbenzenes
;
_journal_issue 1
_journal_name_full 'Crystal Growth &amp; Design'
_journal_page_first 169
_journal_paper_doi 10.1021/cg2009144
_journal_volume 12
_journal_year 2012
_chemical_formula_moiety 'C33 H33 Br3 O3'
_chemical_formula_sum 'C33 H33 Br3 O3'
_chemical_formula_weight 717.29
_chemical_name_common 1Br
_chemical_name_systematic
;
1,3,5-triethyl-2,4,6-tris(4-bromophenoxy)methylbenzene
;
_space_group_crystal_system monoclinic
_space_group_IT_number 14
_space_group_name_Hall '-P 2ybc'
_space_group_name_H-M_alt 'P 1 21/c 1'
_symmetry_space_group_name_Hall '-P 2ybc'
_symmetry_space_group_name_H-M 'P 1 21/c 1'
_atom_sites_solution_hydrogens geom
_atom_sites_solution_primary direct
_atom_sites_solution_secondary difmap
_audit_creation_date 2011-09-21
_audit_creation_method
;
  Olex2 1.1
  (compiled 2011.08.18 svn.r1932, GUI svn.r3819)
;
_cell_angle_alpha 90.00
_cell_angle_beta 109.733(4)
_cell_angle_gamma 90.00
_cell_formula_units_Z 8
_cell_length_a 19.1740(6)
_cell_length_b 13.3687(4)
_cell_length_c 25.1912(9)
_cell_measurement_reflns_used 7738
_cell_measurement_temperature 298(2)
_cell_measurement_theta_max 29.1919
_cell_measurement_theta_min 2.7178
_cell_volume 6078.1(4)
_computing_cell_refinement
;
CrysAlisPro, Oxford Diffraction Ltd.,
Version 1.171.33.66 (release 28-04-2010 CrysAlis171 .NET)
(compiled Apr 28 2010,14:27:37)
;
_computing_data_collection
;
CrysAlisPro, Oxford Diffraction Ltd.,
Version 1.171.33.66 (release 28-04-2010 CrysAlis171 .NET)
(compiled Apr 28 2010,14:27:37)
;
_computing_data_reduction
;
CrysAlisPro, Oxford Diffraction Ltd.,
Version 1.171.33.66 (release 28-04-2010 CrysAlis171 .NET)
(compiled Apr 28 2010,14:27:37)
;
_computing_molecular_graphics
;
O. V. Dolomanov, L. J. Bourhis, R. J. Gildea, J. A. K. Howard and H. Puschmann,
OLEX2: a complete structure solution, refinement and analysis program.
J. Appl. Cryst. (2009). 42, 339-341.
;
_computing_publication_material
;
O. V. Dolomanov, L. J. Bourhis, R. J. Gildea, J. A. K. Howard and H. Puschmann,
OLEX2: a complete structure solution, refinement and analysis program.
J. Appl. Cryst. (2009). 42, 339-341.
;
_computing_structure_refinement
;
XL, G.M. Sheldrick, Acta Cryst.
(2008). A64, 112-122
;
_computing_structure_solution 'SHELXS-97 (Sheldrick, 1990)'
_diffrn_ambient_temperature 298(2)
_diffrn_detector_area_resol_mean 15.9821
_diffrn_measured_fraction_theta_full 0.999
_diffrn_measured_fraction_theta_max 0.850
_diffrn_measurement_details
;
  1 omega   38.00   82.00   1.0000   12.0000
omega____ theta____ kappa____ phi______ frames
    -       19.2928  179.0000   90.0000 44

  2 omega   25.00   73.00   1.0000   12.0000
omega____ theta____ kappa____ phi______ frames
    -       19.2928 -126.0000  105.0000 48

  3 omega  -34.00   82.00   1.0000   12.0000
omega____ theta____ kappa____ phi______ frames
    -       19.2928    0.0000    0.0000 116

  4 omega    3.00   28.00   1.0000   12.0000
omega____ theta____ kappa____ phi______ frames
    -       19.2928 -107.0000 -174.0000 25
;
_diffrn_measurement_device_type 'Xcalibur, Eos'
_diffrn_measurement_method '\w scans'
_diffrn_orient_matrix_UB_11 -0.0175683839
_diffrn_orient_matrix_UB_12 -0.0300280473
_diffrn_orient_matrix_UB_13 -0.0240222146
_diffrn_orient_matrix_UB_21 0.0021367877
_diffrn_orient_matrix_UB_22 -0.0418673936
_diffrn_orient_matrix_UB_23 0.0177705628
_diffrn_orient_matrix_UB_31 -0.0351023450
_diffrn_orient_matrix_UB_32 0.0125065640
_diffrn_orient_matrix_UB_33 0.0017674197
_diffrn_radiation_monochromator graphite
_diffrn_radiation_type 'Mo K\a'
_diffrn_radiation_wavelength 0.7107
_diffrn_reflns_av_R_equivalents 0.0672
_diffrn_reflns_av_unetI/netI 0.1905
_diffrn_reflns_limit_h_max 26
_diffrn_reflns_limit_h_min -24
_diffrn_reflns_limit_k_max 18
_diffrn_reflns_limit_k_min -17
_diffrn_reflns_limit_l_max 34
_diffrn_reflns_limit_l_min -31
_diffrn_reflns_number 28473
_diffrn_reflns_theta_full 25.00
_diffrn_reflns_theta_max 29.26
_diffrn_reflns_theta_min 2.72
_diffrn_source 'Enhance (Mo) X-ray Source'
_exptl_absorpt_coefficient_mu 4.014
_exptl_absorpt_correction_T_max 0.414
_exptl_absorpt_correction_T_min 0.257
_exptl_absorpt_correction_type multi-scan
_exptl_absorpt_process_details
;
CrysAlisPro, Oxford Diffraction Ltd.,
Version 1.171.33.66 (release 28-04-2010 CrysAlis171 .NET)
(compiled Apr 28 2010,14:27:37)
Empirical absorption correction using spherical harmonics,
 implemented in SCALE3 ABSPACK scaling algorithm.
;
_exptl_crystal_colour colorless
_exptl_crystal_density_diffrn 1.568
_exptl_crystal_density_method 'not measured'
_exptl_crystal_description block
_exptl_crystal_F_000 2880
_exptl_crystal_size_max 0.36
_exptl_crystal_size_mid 0.29
_exptl_crystal_size_min 0.22
_refine_diff_density_max 1.255
_refine_diff_density_min -1.131
_refine_diff_density_rms 0.121
_refine_ls_extinction_method none
_refine_ls_goodness_of_fit_ref 0.823
_refine_ls_hydrogen_treatment constr
_refine_ls_matrix_type full
_refine_ls_number_parameters 709
_refine_ls_number_reflns 16564
_refine_ls_number_restraints 0
_refine_ls_restrained_S_all 0.823
_refine_ls_R_factor_all 0.1381
_refine_ls_R_factor_gt 0.0485
_refine_ls_shift/su_max 0.002
_refine_ls_shift/su_mean 0.000
_refine_ls_structure_factor_coef Fsqd
_refine_ls_weighting_details 'calc w=1/[\s^2^(Fo^2^)+(0.0328P)^2^+0.0000P] where P=(Fo^2^+2Fc^2^)/3'
_refine_ls_weighting_scheme calc
_refine_ls_wR_factor_gt 0.0788
_refine_ls_wR_factor_ref 0.0902
_reflns_number_gt 6466
_reflns_number_total 16564
_reflns_threshold_expression >2sigma(I)
_cod_data_source_file cg2009144_si_001.cif
_cod_data_source_block 1Br
_cod_original_cell_volume 6078.1(3)
_cod_database_code 4502797

loop_
_space_group_symop_id
_space_group_symop_operation_xyz
1 'x, y, z'
2 '-x, y+1/2, -z+1/2'
3 '-x, -y, -z'
4 'x, -y-1/2, z-1/2'

loop_
_atom_site_label
_atom_site_type_symbol
_atom_site_fract_x
_atom_site_fract_y
_atom_site_fract_z
_atom_site_U_iso_or_equiv
_atom_site_adp_type
_atom_site_occupancy
_atom_site_symmetry_multiplicity
_atom_site_calc_flag
_atom_site_refinement_flags
Br6 Br 0.45332(2) 0.18020(4) 0.217155(19) 0.02858(14) Uani 1 1 d .
Br2 Br -0.01553(3) 0.34469(4) -0.26473(2) 0.03143(15) Uani 1 1 d .
Br5 Br 0.66230(2) -0.03224(4) -0.278394(19) 0.03095(14) Uani 1 1 d .
Br4 Br 1.02352(2) 1.00958(4) 0.09227(2) 0.03563(15) Uani 1 1 d .
Br3 Br 0.16311(3) 0.55964(4) -0.78837(2) 0.03833(16) Uani 1 1 d .
Br1 Br 0.53564(3) -0.50670(4) -0.39941(3) 0.05162(19) Uani 1 1 d .
O5 O 0.76101(14) 0.2286(2) -0.07060(11) 0.0188(7) Uani 1 1 d .
O4 O 0.90313(14) 0.5902(2) 0.05741(11) 0.0190(7) Uani 1 1 d .
O3 O 0.23358(14) 0.2747(2) -0.59294(12) 0.0214(8) Uani 1 1 d .
O6 O 0.68161(13) 0.2964(2) 0.11245(11) 0.0163(7) Uani 1 1 d .
O1 O 0.41502(14) -0.0867(2) -0.42540(11) 0.0183(7) Uani 1 1 d .
C37 C 0.80011(19) 0.2449(3) 0.05696(16) 0.0096(10) Uani 1 1 d .
O2 O 0.18761(14) 0.2007(2) -0.38598(11) 0.0187(7) Uani 1 1 d .
C9 C 0.3056(2) 0.2752(3) -0.55064(16) 0.0172(11) Uani 1 1 d .
H9A H 0.3183 0.3426 -0.5364 0.021 Uiso 1 1 calc R
H9B H 0.3422 0.2528 -0.5668 0.021 Uiso 1 1 calc R
C25 C 0.0513(2) 0.2999(3) -0.30099(17) 0.0160(11) Uani 1 1 d .
C18 C 0.4423(2) -0.3491(4) -0.4580(2) 0.0263(12) Uani 1 1 d .
H18 H 0.4241 -0.3966 -0.4863 0.032 Uiso 1 1 calc R
C41 C 0.8343(2) 0.2183(3) -0.02935(16) 0.0178(11) Uani 1 1 d .
H41A H 0.8712 0.2416 -0.0450 0.021 Uiso 1 1 calc R
H41B H 0.8443 0.1486 -0.0189 0.021 Uiso 1 1 calc R
C38 C 0.80009(19) 0.3036(3) 0.10279(16) 0.0102(10) Uani 1 1 d .
C20 C 0.5254(2) -0.3043(4) -0.3665(2) 0.0236(12) Uani 1 1 d .
H20 H 0.5629 -0.3218 -0.3332 0.028 Uiso 1 1 calc R
C4 C 0.28895(19) 0.2447(3) -0.45680(17) 0.0116(10) Uani 1 1 d .
C50 C 0.9949(2) 0.7072(3) 0.11561(17) 0.0140(10) Uani 1 1 d .
H50 H 1.0165 0.6590 0.1428 0.017 Uiso 1 1 calc R
C53 C 0.9343(2) 0.8482(4) 0.03207(19) 0.0230(12) Uani 1 1 d .
H53 H 0.9148 0.8953 0.0038 0.028 Uiso 1 1 calc R
C61 C 0.6325(2) 0.2688(3) 0.13918(16) 0.0125(10) Uani 1 1 d .
C34 C 0.8804(2) 0.4243(3) 0.08150(16) 0.0147(10) Uani 1 1 d .
C24 C 0.1265(2) 0.3130(3) -0.27606(17) 0.0202(11) Uani 1 1 d .
H24 H 0.1451 0.3436 -0.2409 0.024 Uiso 1 1 calc R
C63 C 0.5043(2) 0.2657(3) 0.13335(18) 0.0193(11) Uani 1 1 d .
H63 H 0.4547 0.2803 0.1145 0.023 Uiso 1 1 calc R
C60 C 0.6683(2) 0.1658(3) -0.15017(18) 0.0218(12) Uani 1 1 d .
H60 H 0.6346 0.2060 -0.1408 0.026 Uiso 1 1 calc R
C52 C 0.9907(2) 0.8746(3) 0.08140(19) 0.0186(11) Uani 1 1 d .
C23 C 0.1745(2) 0.2812(3) -0.30266(17) 0.0171(11) Uani 1 1 d .
H23 H 0.2253 0.2903 -0.2857 0.021 Uiso 1 1 calc R
C29 C 0.1485(2) 0.3518(3) -0.67091(18) 0.0180(11) Uani 1 1 d .
H29 H 0.1110 0.3175 -0.6629 0.022 Uiso 1 1 calc R
C5 C 0.3057(2) 0.2073(3) -0.50350(17) 0.0127(10) Uani 1 1 d .
C3 C 0.29205(19) 0.1806(3) -0.41216(17) 0.0121(10) Uani 1 1 d .
C43 C 0.9222(2) 0.4030(3) -0.00374(17) 0.0189(11) Uani 1 1 d .
H43A H 0.9604 0.4499 0.0169 0.023 Uiso 1 1 calc R
H43B H 0.9464 0.3462 -0.0141 0.023 Uiso 1 1 calc R
C55 C 0.7422(2) 0.1669(3) -0.11624(17) 0.0153(11) Uani 1 1 d .
C36 C 0.8379(2) 0.2790(3) 0.02120(16) 0.0119(10) Uani 1 1 d .
C58 C 0.6941(2) 0.0474(3) -0.21162(16) 0.0189(11) Uani 1 1 d .
C31 C 0.1872(2) 0.4693(3) -0.72701(16) 0.0184(11) Uani 1 1 d .
C17 C 0.4137(2) -0.2534(4) -0.46485(18) 0.0200(11) Uani 1 1 d .
H17 H 0.3762 -0.2364 -0.4982 0.024 Uiso 1 1 calc R
C16 C 0.4399(2) -0.1826(3) -0.42277(17) 0.0133(10) Uani 1 1 d .
C21 C 0.4969(2) -0.2095(4) -0.37360(18) 0.0198(11) Uani 1 1 d .
H21 H 0.5157 -0.1623 -0.3452 0.024 Uiso 1 1 calc R
C2 C 0.3128(2) 0.0802(3) -0.41298(17) 0.0138(10) Uani 1 1 d .
C40 C 0.9307(2) 0.5156(3) 0.09840(16) 0.0176(11) Uani 1 1 d .
H40A H 0.9318 0.5399 0.1349 0.021 Uiso 1 1 calc R
H40B H 0.9808 0.4978 0.1010 0.021 Uiso 1 1 calc R
C56 C 0.7920(2) 0.1054(3) -0.13057(18) 0.0222(12) Uani 1 1 d .
H56 H 0.8416 0.1045 -0.1078 0.027 Uiso 1 1 calc R
C12 C 0.2660(2) 0.3526(3) -0.45678(17) 0.0147(10) Uani 1 1 d .
H12A H 0.2321 0.3581 -0.4357 0.018 Uiso 1 1 calc R
H12B H 0.2395 0.3730 -0.4953 0.018 Uiso 1 1 calc R
C28 C 0.2214(2) 0.3383(3) -0.63734(17) 0.0156(11) Uani 1 1 d .
C39 C 0.8390(2) 0.3953(3) 0.11508(16) 0.0114(10) Uani 1 1 d .
C19 C 0.4982(2) -0.3734(3) -0.4090(2) 0.0270(13) Uani 1 1 d .
C64 C 0.5261(2) 0.2197(3) 0.18523(17) 0.0159(11) Uani 1 1 d .
C47 C 0.8364(2) 0.4571(3) 0.16375(16) 0.0182(11) Uani 1 1 d .
H47A H 0.7880 0.4501 0.1677 0.022 Uiso 1 1 calc R
H47B H 0.8431 0.5270 0.1562 0.022 Uiso 1 1 calc R
C49 C 0.9362(2) 0.6826(3) 0.06736(17) 0.0118(10) Uani 1 1 d .
C33 C 0.2775(2) 0.3911(3) -0.64881(18) 0.0240(12) Uani 1 1 d .
H33 H 0.3266 0.3826 -0.6260 0.029 Uiso 1 1 calc R
C59 C 0.6435(2) 0.1062(4) -0.19762(18) 0.0215(12) Uani 1 1 d .
H59 H 0.5937 0.1057 -0.2198 0.026 Uiso 1 1 calc R
C62 C 0.5580(2) 0.2899(3) 0.10954(17) 0.0180(11) Uani 1 1 d .
H62 H 0.5443 0.3199 0.0742 0.022 Uiso 1 1 calc R
C7 C 0.3419(2) -0.0681(3) -0.46471(17) 0.0204(11) Uani 1 1 d .
H7A H 0.3057 -0.1083 -0.4551 0.024 Uiso 1 1 calc R
H7B H 0.3397 -0.0854 -0.5027 0.024 Uiso 1 1 calc R
C65 C 0.5983(2) 0.1995(3) 0.21450(17) 0.0153(10) Uani 1 1 d .
H65 H 0.6114 0.1696 0.2499 0.018 Uiso 1 1 calc R
C51 C 1.0209(2) 0.8052(4) 0.12253(18) 0.0189(11) Uani 1 1 d .
H51 H 1.0589 0.8235 0.1552 0.023 Uiso 1 1 calc R
C22 C 0.1463(2) 0.2354(3) -0.35515(17) 0.0136(10) Uani 1 1 d .
C66 C 0.6528(2) 0.2238(3) 0.19129(17) 0.0166(11) Uani 1 1 d .
H66 H 0.7023 0.2096 0.2109 0.020 Uiso 1 1 calc R
C1 C 0.3256(2) 0.0421(3) -0.46135(17) 0.0145(10) Uani 1 1 d .
C27 C 0.0708(2) 0.2199(3) -0.37900(17) 0.0173(11) Uani 1 1 d .
H27 H 0.0518 0.1871 -0.4135 0.021 Uiso 1 1 calc R
C35 C 0.8796(2) 0.3676(3) 0.03421(17) 0.0113(10) Uani 1 1 d .
C6 C 0.3202(2) 0.1059(3) -0.50732(17) 0.0150(11) Uani 1 1 d .
C26 C 0.0234(2) 0.2531(3) -0.35160(17) 0.0172(11) Uani 1 1 d .
H26 H -0.0275 0.2433 -0.3679 0.021 Uiso 1 1 calc R
C8 C 0.26674(19) 0.2184(3) -0.36529(16) 0.0154(11) Uani 1 1 d .
H8A H 0.2905 0.1817 -0.3306 0.018 Uiso 1 1 calc R
H8B H 0.2776 0.2890 -0.3585 0.018 Uiso 1 1 calc R
C54 C 0.9075(2) 0.7514(3) 0.02544(18) 0.0174(11) Uani 1 1 d .
H54 H 0.8699 0.7331 -0.0075 0.021 Uiso 1 1 calc R
C14 C 0.3314(2) 0.0633(3) -0.56073(17) 0.0204(11) Uani 1 1 d .
H14A H 0.3070 -0.0011 -0.5696 0.025 Uiso 1 1 calc R
H14B H 0.3088 0.1079 -0.5922 0.025 Uiso 1 1 calc R
C44 C 0.8717(2) 0.4531(4) -0.05667(16) 0.0269(12) Uani 1 1 d .
H44A H 0.9005 0.4762 -0.0789 0.040 Uiso 1 1 calc R
H44B H 0.8473 0.5088 -0.0465 0.040 Uiso 1 1 calc R
H44C H 0.8354 0.4059 -0.0782 0.040 Uiso 1 1 calc R
C57 C 0.7682(2) 0.0458(4) -0.17826(18) 0.0254(12) Uani 1 1 d .
H57 H 0.8016 0.0053 -0.1878 0.031 Uiso 1 1 calc R
C42 C 0.75782(18) 0.2687(3) 0.13971(16) 0.0132(10) Uani 1 1 d .
H42A H 0.7622 0.1967 0.1446 0.016 Uiso 1 1 calc R
H42B H 0.7772 0.3000 0.1765 0.016 Uiso 1 1 calc R
C32 C 0.2600(2) 0.4556(4) -0.69378(17) 0.0254(12) Uani 1 1 d .
H32 H 0.2974 0.4900 -0.7018 0.030 Uiso 1 1 calc R
C15 C 0.4115(2) 0.0515(4) -0.55271(18) 0.0353(14) Uani 1 1 d .
H15A H 0.4169 0.0277 -0.5871 0.053 Uiso 1 1 calc R
H15B H 0.4333 0.0042 -0.5230 0.053 Uiso 1 1 calc R
H15C H 0.4360 0.1149 -0.5429 0.053 Uiso 1 1 calc R
C45 C 0.7626(2) 0.1453(3) 0.04655(17) 0.0167(11) Uani 1 1 d .
H45A H 0.7441 0.1318 0.0064 0.020 Uiso 1 1 calc R
H45B H 0.7206 0.1463 0.0598 0.020 Uiso 1 1 calc R
C46 C 0.8163(2) 0.0618(3) 0.07703(18) 0.0288(12) Uani 1 1 d .
H46A H 0.8578 0.0606 0.0638 0.043 Uiso 1 1 calc R
H46B H 0.7913 -0.0015 0.0694 0.043 Uiso 1 1 calc R
H46C H 0.8335 0.0741 0.1169 0.043 Uiso 1 1 calc R
C13 C 0.3306(2) 0.4233(3) -0.43138(18) 0.0306(13) Uani 1 1 d .
H13A H 0.3659 0.4152 -0.4505 0.046 Uiso 1 1 calc R
H13B H 0.3538 0.4083 -0.3921 0.046 Uiso 1 1 calc R
H13C H 0.3129 0.4910 -0.4356 0.046 Uiso 1 1 calc R
C10 C 0.3218(2) 0.0148(3) -0.36207(17) 0.0217(11) Uani 1 1 d .
H10A H 0.3181 -0.0549 -0.3734 0.026 Uiso 1 1 calc R
H10B H 0.2820 0.0287 -0.3476 0.026 Uiso 1 1 calc R
C30 C 0.1312(2) 0.4165(4) -0.71658(19) 0.0247(12) Uani 1 1 d .
H30 H 0.0823 0.4243 -0.7400 0.030 Uiso 1 1 calc R
C48 C 0.8976(2) 0.4258(4) 0.22042(17) 0.0290(13) Uani 1 1 d .
H48A H 0.9456 0.4346 0.2171 0.044 Uiso 1 1 calc R
H48B H 0.8909 0.3569 0.2283 0.044 Uiso 1 1 calc R
H48C H 0.8937 0.4668 0.2506 0.044 Uiso 1 1 calc R
C11 C 0.3961(2) 0.0320(4) -0.31528(18) 0.0332(13) Uani 1 1 d .
H11A H 0.4358 0.0166 -0.3291 0.050 Uiso 1 1 calc R
H11B H 0.3995 -0.0105 -0.2838 0.050 Uiso 1 1 calc R
H11C H 0.3998 0.1007 -0.3035 0.050 Uiso 1 1 calc R

loop_
_atom_site_aniso_label
_atom_site_aniso_U_11
_atom_site_aniso_U_22
_atom_site_aniso_U_33
_atom_site_aniso_U_23
_atom_site_aniso_U_13
_atom_site_aniso_U_12
Br6 0.0249(3) 0.0418(4) 0.0262(3) 0.0030(3) 0.0179(2) -0.0069(3)
Br2 0.0394(3) 0.0302(3) 0.0368(3) -0.0065(3) 0.0288(3) 0.0008(3)
Br5 0.0336(3) 0.0377(4) 0.0210(3) -0.0087(3) 0.0085(2) -0.0107(3)
Br4 0.0235(3) 0.0099(3) 0.0680(4) -0.0042(3) 0.0083(3) -0.0043(2)
Br3 0.0357(3) 0.0554(4) 0.0222(3) 0.0180(3) 0.0075(2) 0.0173(3)
Br1 0.0255(3) 0.0138(3) 0.1008(5) 0.0124(4) 0.0019(3) 0.0054(3)
O5 0.0227(17) 0.018(2) 0.0164(17) -0.0060(16) 0.0082(14) 0.0026(15)
O4 0.0259(17) 0.0072(19) 0.0199(18) 0.0067(15) 0.0026(14) -0.0005(15)
O3 0.0159(17) 0.022(2) 0.0259(19) 0.0057(17) 0.0061(14) -0.0015(15)
O6 0.0092(15) 0.022(2) 0.0199(17) 0.0073(15) 0.0073(13) -0.0029(14)
O1 0.0148(16) 0.0105(19) 0.0254(18) -0.0013(16) 0.0015(14) 0.0066(15)
C37 0.003(2) 0.009(3) 0.016(2) 0.001(2) 0.0024(18) -0.0027(19)
O2 0.0122(15) 0.028(2) 0.0170(17) -0.0071(16) 0.0062(13) -0.0033(15)
C9 0.016(2) 0.016(3) 0.021(3) 0.000(2) 0.008(2) 0.002(2)
C25 0.030(3) 0.010(3) 0.016(3) 0.002(2) 0.018(2) 0.001(2)
C18 0.024(3) 0.014(3) 0.038(3) 0.004(3) 0.006(2) 0.005(2)
C41 0.017(2) 0.015(3) 0.022(3) -0.001(2) 0.007(2) 0.002(2)
C38 0.006(2) 0.009(3) 0.015(2) -0.002(2) 0.0030(18) -0.0014(19)
C20 0.015(2) 0.018(3) 0.033(3) 0.013(3) 0.002(2) 0.002(2)
C4 0.002(2) 0.010(3) 0.017(2) -0.001(2) -0.0033(18) -0.0011(19)
C50 0.013(2) 0.010(3) 0.020(3) 0.005(2) 0.007(2) -0.002(2)
C53 0.020(3) 0.015(3) 0.035(3) 0.005(3) 0.009(2) 0.001(2)
C61 0.013(2) 0.013(3) 0.012(2) -0.001(2) 0.0051(19) -0.004(2)
C34 0.018(2) 0.009(3) 0.016(2) -0.001(2) 0.006(2) -0.003(2)
C24 0.032(3) 0.016(3) 0.016(3) -0.001(2) 0.012(2) -0.002(2)
C63 0.017(2) 0.015(3) 0.028(3) 0.003(2) 0.010(2) 0.001(2)
C60 0.022(3) 0.023(3) 0.021(3) -0.001(3) 0.007(2) 0.007(2)
C52 0.015(2) 0.013(3) 0.031(3) -0.012(2) 0.012(2) -0.004(2)
C23 0.017(2) 0.018(3) 0.017(3) 0.002(2) 0.007(2) 0.007(2)
C29 0.014(2) 0.012(3) 0.028(3) -0.009(2) 0.008(2) -0.004(2)
C5 0.010(2) 0.008(3) 0.019(3) 0.006(2) 0.0035(19) 0.003(2)
C3 0.008(2) 0.009(3) 0.020(3) -0.002(2) 0.0049(19) -0.002(2)
C43 0.017(2) 0.019(3) 0.024(3) 0.001(2) 0.011(2) 0.002(2)
C55 0.019(2) 0.011(3) 0.018(3) 0.006(2) 0.009(2) 0.001(2)
C36 0.011(2) 0.011(3) 0.014(2) -0.003(2) 0.0045(19) 0.002(2)
C58 0.026(3) 0.018(3) 0.014(2) 0.003(2) 0.009(2) -0.006(2)
C31 0.019(2) 0.023(3) 0.014(2) -0.001(2) 0.007(2) 0.003(2)
C17 0.016(2) 0.018(3) 0.021(3) -0.002(3) 0.001(2) 0.003(2)
C16 0.014(2) 0.011(3) 0.017(3) 0.008(2) 0.009(2) 0.001(2)
C21 0.017(2) 0.020(3) 0.018(3) 0.000(2) 0.000(2) -0.007(2)
C2 0.007(2) 0.013(3) 0.021(3) 0.002(2) 0.0052(19) -0.003(2)
C40 0.019(2) 0.021(3) 0.012(2) -0.004(2) 0.0040(19) -0.003(2)
C56 0.013(2) 0.027(3) 0.025(3) -0.010(3) 0.004(2) -0.001(2)
C12 0.016(2) 0.007(3) 0.019(3) 0.001(2) 0.004(2) 0.001(2)
C28 0.026(3) 0.009(3) 0.016(3) 0.000(2) 0.011(2) 0.004(2)
C39 0.015(2) 0.011(3) 0.009(2) -0.001(2) 0.0059(19) 0.002(2)
C19 0.021(3) 0.010(3) 0.051(4) 0.010(3) 0.014(3) 0.006(2)
C64 0.017(2) 0.012(3) 0.022(3) -0.001(2) 0.013(2) -0.004(2)
C47 0.024(2) 0.011(3) 0.024(3) -0.003(2) 0.013(2) 0.001(2)
C49 0.013(2) 0.005(3) 0.020(3) -0.005(2) 0.009(2) -0.002(2)
C33 0.016(3) 0.026(3) 0.029(3) 0.011(3) 0.007(2) 0.008(2)
C59 0.015(2) 0.024(3) 0.023(3) 0.011(2) 0.003(2) 0.003(2)
C62 0.017(2) 0.026(3) 0.014(2) 0.008(2) 0.009(2) 0.006(2)
C7 0.024(3) 0.014(3) 0.023(3) 0.005(2) 0.008(2) 0.004(2)
C65 0.024(3) 0.011(3) 0.012(2) 0.003(2) 0.008(2) -0.002(2)
C51 0.018(2) 0.018(3) 0.022(3) -0.007(2) 0.007(2) -0.006(2)
C22 0.020(2) 0.010(3) 0.014(3) 0.000(2) 0.010(2) 0.003(2)
C66 0.014(2) 0.016(3) 0.020(3) 0.003(2) 0.006(2) 0.003(2)
C1 0.012(2) 0.009(3) 0.024(3) 0.003(2) 0.009(2) 0.004(2)
C27 0.020(2) 0.018(3) 0.014(2) -0.009(2) 0.005(2) -0.002(2)
C35 0.012(2) 0.007(3) 0.017(3) 0.002(2) 0.0077(19) 0.004(2)
C6 0.013(2) 0.016(3) 0.018(3) 0.004(2) 0.0073(19) 0.000(2)
C26 0.009(2) 0.018(3) 0.027(3) -0.004(2) 0.009(2) -0.004(2)
C8 0.010(2) 0.017(3) 0.017(3) 0.003(2) 0.0032(19) -0.002(2)
C54 0.012(2) 0.012(3) 0.024(3) 0.004(2) 0.000(2) 0.000(2)
C14 0.026(3) 0.014(3) 0.023(3) 0.007(2) 0.010(2) 0.003(2)
C44 0.035(3) 0.031(3) 0.015(3) 0.005(3) 0.009(2) 0.000(3)
C57 0.019(3) 0.029(3) 0.033(3) -0.013(3) 0.015(2) 0.002(2)
C42 0.008(2) 0.014(3) 0.018(2) 0.003(2) 0.0043(19) 0.002(2)
C32 0.015(3) 0.036(4) 0.027(3) 0.013(3) 0.009(2) 0.002(2)
C15 0.032(3) 0.044(4) 0.036(3) 0.005(3) 0.020(2) -0.001(3)
C45 0.011(2) 0.020(3) 0.020(3) 0.000(2) 0.006(2) -0.007(2)
C46 0.040(3) 0.012(3) 0.031(3) 0.003(3) 0.008(2) -0.001(2)
C13 0.035(3) 0.010(3) 0.039(3) 0.004(3) 0.003(2) -0.003(2)
C10 0.027(3) 0.016(3) 0.026(3) 0.004(2) 0.013(2) -0.006(2)
C30 0.017(3) 0.024(3) 0.028(3) -0.008(3) 0.001(2) 0.006(2)
C48 0.035(3) 0.029(3) 0.025(3) -0.009(3) 0.013(2) 0.003(3)
C11 0.042(3) 0.024(3) 0.031(3) 0.014(3) 0.009(2) 0.000(3)

loop_
_atom_type_symbol
_atom_type_description
_atom_type_scat_dispersion_real
_atom_type_scat_dispersion_imag
_atom_type_scat_source
C C 0.0033 0.0016 'International Tables Vol C Tables 4.2.6.8 and 6.1.1.4'
H H 0.0000 0.0000 'International Tables Vol C Tables 4.2.6.8 and 6.1.1.4'
O O 0.0106 0.0060 'International Tables Vol C Tables 4.2.6.8 and 6.1.1.4'
Br Br -0.2901 2.4595 'International Tables Vol C Tables 4.2.6.8 and 6.1.1.4'

loop_
_geom_angle_atom_site_label_1
_geom_angle_atom_site_label_2
_geom_angle_atom_site_label_3
_geom_angle
C55 O5 C41 117.8(3)
C49 O4 C40 118.0(3)
C28 O3 C9 117.7(3)
C61 O6 C42 116.7(3)
C16 O1 C7 116.1(3)
C38 C37 C36 119.4(4)
C38 C37 C45 120.8(3)
C36 C37 C45 119.8(4)
C22 O2 C8 118.6(3)
O3 C9 C5 109.4(3)
C24 C25 Br2 120.8(3)
C26 C25 Br2 118.7(3)
C26 C25 C24 120.5(4)
C19 C18 C17 119.3(5)
O5 C41 C36 108.4(3)
C37 C38 C39 121.4(3)
C37 C38 C42 119.3(4)
C39 C38 C42 119.3(4)
C21 C20 C19 119.3(4)
C5 C4 C12 119.2(4)
C3 C4 C5 119.5(4)
C3 C4 C12 121.2(4)
C49 C50 C51 118.8(4)
C54 C53 C52 119.4(4)
O6 C61 C62 115.4(3)
C66 C61 O6 124.2(3)
C66 C61 C62 120.4(4)
C39 C34 C40 119.3(4)
C39 C34 C35 121.2(4)
C35 C34 C40 119.5(3)
C23 C24 C25 120.6(4)
C64 C63 C62 118.8(4)
C59 C60 C55 121.4(4)
C53 C52 Br4 119.3(4)
C51 C52 Br4 120.0(3)
C51 C52 C53 120.6(4)
C24 C23 C22 119.4(4)
C28 C29 C30 119.9(4)
C4 C5 C9 120.5(4)
C6 C5 C9 118.9(4)
C6 C5 C4 120.6(4)
C4 C3 C2 120.7(4)
C4 C3 C8 119.1(4)
C2 C3 C8 120.0(4)
C44 C43 C35 111.7(3)
O5 C55 C60 116.9(4)
O5 C55 C56 124.4(4)
C60 C55 C56 118.7(4)
C37 C36 C41 119.0(4)
C35 C36 C37 119.9(4)
C35 C36 C41 121.1(3)
C59 C58 Br5 119.9(3)
C57 C58 Br5 118.9(3)
C57 C58 C59 121.1(4)
C32 C31 Br3 120.1(3)
C32 C31 C30 120.6(4)
C30 C31 Br3 119.3(3)
C18 C17 C16 120.8(4)
O1 C16 C17 125.2(4)
O1 C16 C21 116.3(4)
C17 C16 C21 118.5(4)
C20 C21 C16 121.0(4)
C3 C2 C1 119.3(4)
C3 C2 C10 119.5(4)
C1 C2 C10 121.2(4)
O4 C40 C34 108.5(3)
C57 C56 C55 120.6(4)
C4 C12 C13 113.5(3)
O3 C28 C29 116.3(4)
O3 C28 C33 123.8(4)
C29 C28 C33 119.9(4)
C38 C39 C47 119.9(3)
C34 C39 C38 118.3(4)
C34 C39 C47 121.8(4)
C18 C19 Br1 118.8(4)
C18 C19 C20 121.1(4)
C20 C19 Br1 120.1(4)
C63 C64 Br6 119.6(3)
C65 C64 Br6 118.3(3)
C65 C64 C63 122.1(4)
C39 C47 C48 112.2(3)
O4 C49 C50 124.1(4)
C54 C49 O4 115.0(4)
C54 C49 C50 120.9(4)
C32 C33 C28 119.9(4)
C60 C59 C58 118.9(4)
C63 C62 C61 119.5(4)
O1 C7 C1 107.5(3)
C64 C65 C66 119.8(4)
C52 C51 C50 120.2(4)
O2 C22 C23 125.3(4)
O2 C22 C27 115.2(4)
C27 C22 C23 119.5(4)
C61 C66 C65 119.4(4)
C2 C1 C7 119.8(4)
C6 C1 C2 120.1(4)
C6 C1 C7 120.0(4)
C22 C27 C26 120.1(4)
C34 C35 C43 120.5(4)
C36 C35 C34 119.6(3)
C36 C35 C43 119.9(4)
C5 C6 C1 119.4(4)
C5 C6 C14 120.6(4)
C1 C6 C14 119.9(4)
C25 C26 C27 119.9(4)
O2 C8 C3 103.8(3)
C49 C54 C53 120.0(4)
C15 C14 C6 111.2(3)
C56 C57 C58 119.2(4)
O6 C42 C38 107.4(3)
C33 C32 C31 120.1(4)
C37 C45 C46 110.9(3)
C2 C10 C11 112.1(3)
C31 C30 C29 119.5(4)

loop_
_geom_bond_atom_site_label_1
_geom_bond_atom_site_label_2
_geom_bond_distance
Br6 C64 1.905(4)
Br2 C25 1.904(4)
Br5 C58 1.908(4)
Br4 C52 1.901(4)
Br3 C31 1.891(4)
Br1 C19 1.906(5)
O5 C41 1.445(4)
O5 C55 1.361(5)
O4 C40 1.404(5)
O4 C49 1.373(5)
O3 C9 1.431(4)
O3 C28 1.361(5)
O6 C61 1.380(4)
O6 C42 1.437(4)
O1 C16 1.362(5)
O1 C7 1.439(4)
C37 C38 1.396(5)
C37 C36 1.409(5)
C37 C45 1.495(5)
O2 C22 1.363(4)
O2 C8 1.448(4)
C9 C5 1.494(5)
C25 C24 1.376(5)
C25 C26 1.357(5)
C18 C17 1.379(6)
C18 C19 1.373(6)
C41 C36 1.492(5)
C38 C39 1.414(5)
C38 C42 1.500(5)
C20 C21 1.368(6)
C20 C19 1.377(6)
C4 C5 1.412(5)
C4 C3 1.399(5)
C4 C12 1.507(5)
C50 C49 1.389(5)
C50 C51 1.392(6)
C53 C52 1.389(6)
C53 C54 1.382(6)
C61 C62 1.400(5)
C61 C66 1.376(5)
C34 C40 1.524(5)
C34 C39 1.397(5)
C34 C35 1.408(5)
C24 C23 1.376(5)
C63 C64 1.376(5)
C63 C62 1.393(5)
C60 C55 1.386(5)
C60 C59 1.380(6)
C52 C51 1.366(6)
C23 C22 1.390(5)
C29 C28 1.380(5)
C29 C30 1.387(6)
C5 C6 1.393(6)
C3 C2 1.403(6)
C3 C8 1.507(5)
C43 C35 1.528(5)
C43 C44 1.514(5)
C55 C56 1.397(5)
C36 C35 1.404(5)
C58 C59 1.384(5)
C58 C57 1.385(5)
C31 C32 1.375(5)
C31 C30 1.384(6)
C17 C16 1.383(6)
C16 C21 1.394(5)
C2 C1 1.416(5)
C2 C10 1.513(5)
C56 C57 1.384(5)
C12 C13 1.518(5)
C28 C33 1.396(5)
C39 C47 1.493(5)
C64 C65 1.358(5)
C47 C48 1.568(5)
C49 C54 1.368(5)
C33 C32 1.372(5)
C7 C1 1.515(6)
C65 C66 1.398(5)
C22 C27 1.384(5)
C1 C6 1.414(5)
C27 C26 1.387(5)
C6 C14 1.541(5)
C14 C15 1.490(5)
C45 C46 1.538(5)
C10 C11 1.529(5)
